data_1511267
loop_
_publ_author_name
'Behr, G.'
'Paufler, P.'
'Belger, A.'
'Zahn, G.'
'Graw, G.'
'Wehner, B.'

_publ_section_title
;
 The defect structure of Y0.915 Ni4.12 B related to the superstructure of
 Y Ni4 B
;
_journal_name_full 'Journal of Alloys Compd.'
_journal_page_first 26
_journal_page_last 33
_journal_volume 283
_journal_year 1999
_chemical_formula_sum 'B Ni4.123 Y0.915'
_chemical_name_systematic 'Y0.915 Ni4.123 B'
_space_group_IT_number 191
_symmetry_space_group_name_Hall '-P 6 2'
_symmetry_space_group_name_H-M 'P 6/m m m'
_cell_angle_alpha 90
_cell_angle_beta 90
_cell_angle_gamma 120
_cell_formula_units_Z 18
_cell_length_a 14.9085
_cell_length_b 14.9085
_cell_length_c 6.9196
_cell_volume 1331.924
_citation_journal_id_ASTM JALCEU
_cod_data_source_file boron0-1_389.cif
_cod_data_source_block B1Ni4.123Y0.915
_cod_original_formula_sum 'B1 Ni4.123 Y0.915'
_cod_database_code 1511267

loop_
_symmetry_equiv_pos_as_xyz
x,y,z
x-y,x,z
-y,x-y,z
-x,-y,z
-x+y,-x,z
y,-x+y,z
-y,-x,-z
x-y,-y,-z
x,x-y,-z
y,x,-z
-x+y,y,-z
-x,-x+y,-z
-x,-y,-z
-x+y,-x,-z
y,-x+y,-z
x,y,-z
x-y,x,-z
-y,x-y,-z
y,x,z
-x+y,y,z
-x,-x+y,z
-y,-x,z
x-y,-y,z
x,x-y,z

loop_
_atom_site_label
_atom_site_type_symbol
_atom_site_fract_x
_atom_site_fract_y
_atom_site_fract_z
_atom_site_occupancy
_atom_site_U_iso_or_equiv
B3 B 0.1238 0.2476 0 1 0.0
Y2 Y 0.34448 0 0 1 0.0
Ni9 Ni 0 0 0.326 0.53 0.0
Ni2 Ni 0.16506 0.33012 0.2673 1 0.0
B2 B 0.554 0.108 0.5 1 0.0
Y5 Y 0 0 0 0.465 0.0
Ni4 Ni 0.09151 0.18302 0.5 1 0.0
Ni10 Ni 0 0 0.4 0.25 0.0
Ni1 Ni 0.16544 0.49779 0.29744 1 0.0
Ni7 Ni 0.5 0 0.2904 1 0.0
Y3 Y 0.3333 0.6667 0.5 1 0.0
B1 B 0.2152 0.4304 0.5 1 0.0
Ni8 Ni 0 0 0.096 0.325 0.0
Ni3 Ni 0.17083 0 0.1866 1 0.0
Ni6 Ni 0.55977 0.11954 0 1 0.0
Y1 Y 0.32074 0 0.5 1 0.0
Ni5 Ni 0.22324 0.44648 0 1 0.0
Y4 Y 0.3333 0.6667 0 1 0.0
